data_7250415
loop_
_publ_author_name
'Gee, Anthony P.'
'Gianga, Tiberiu-M.'
'Kociok-K\"ohn, Gabriele'
'Panto\,s, G. Dan'
'Lewis, Simon E.'

_publ_section_title
;
 Synthesis and resolution of a 1,1&#x2032;-biazulene analogue of BINOL
;
_journal_issue 19
_journal_name_full 'RSC Advances'
_journal_page_first 14881
_journal_page_last 14892
_journal_paper_doi 10.1039/D5RA02520F
_journal_volume 15
_journal_year 2025
_chemical_absolute_configuration ad
_chemical_formula_moiety 'C52 H66 O12'
_chemical_formula_sum 'C52 H66 O12'
_chemical_formula_weight 883.04
_space_group_crystal_system orthorhombic
_space_group_IT_number 19
_space_group_name_Hall 'P 2ac 2ab'
_space_group_name_H-M_alt 'P 21 21 21'
_atom_sites_solution_hydrogens geom
_atom_sites_solution_primary dual
_audit_creation_method SHELXL-2019/3
_audit_update_record
;
2025-02-03 deposited with the CCDC.	2025-04-25 downloaded from the CCDC.
;
_cell_angle_alpha 90
_cell_angle_beta 90
_cell_angle_gamma 90
_cell_formula_units_Z 4
_cell_length_a 12.4714(15)
_cell_length_b 17.3833(7)
_cell_length_c 22.554(2)
_cell_measurement_reflns_used 3266
_cell_measurement_temperature 150(2)
_cell_measurement_theta_max 72.2530
_cell_measurement_theta_min 3.1950
_cell_volume 4889.6(8)
_computing_cell_refinement 'CrysAlisPro 1.171.43.104a (Rigaku OD, 2023)'
_computing_data_collection 'CrysAlisPro system (CCD 38.43 (release 21-03-2016))'
_computing_data_reduction 'CrysAlisPro 1.171.43.104a (Rigaku OD, 2023)'
_computing_molecular_graphics 'ORTEP3 for Windows - Farrugia, L. J. J. Appl. Crystallogr. 1997, 30, 565'
_computing_publication_material
;
 'WinGX publication routines, Farrugia, 
 L. J., J. Appl. Crystallogr., 1999, 32, 837-838
;
_computing_structure_refinement
;
 SHELXL-2019/3 (Sheldrick, 2019)
 Sheldrick GM (2008) Acta Crystallogr A64:112--122 and 
 C. B. H\"ubschle, G. M. Sheldrick and B. Dittrich
 ShelXle: a Qt graphical user interface for SHELXL
 J. Appl. Cryst., 44, (2011) 1281-1284.
;
_computing_structure_solution
; 
 SHELXT
 Sheldrick, G. M. (2008). Acta Cryst. A64, 112-122.
;
_diffrn_ambient_environment N~2~
_diffrn_ambient_temperature 150.00(10)
_diffrn_detector 'CCD plate'
_diffrn_detector_area_resol_mean 8.1150
_diffrn_detector_type EosS2
_diffrn_measured_fraction_theta_full 1.000
_diffrn_measured_fraction_theta_max 0.992
_diffrn_measurement_device 'four-circle diffractometer'
_diffrn_measurement_device_type 'SuperNova, Dual, Cu at home/near, EosS2'
_diffrn_measurement_method '\w scans'
_diffrn_radiation_monochromator mirror
_diffrn_radiation_probe x-ray
_diffrn_radiation_type 'Cu K\a'
_diffrn_radiation_wavelength 1.54184
_diffrn_reflns_av_R_equivalents 0.0975
_diffrn_reflns_av_unetI/netI 0.1213
_diffrn_reflns_Laue_measured_fraction_full 1.000
_diffrn_reflns_Laue_measured_fraction_max 0.992
_diffrn_reflns_limit_h_max 15
_diffrn_reflns_limit_h_min -15
_diffrn_reflns_limit_k_max 21
_diffrn_reflns_limit_k_min -14
_diffrn_reflns_limit_l_max 26
_diffrn_reflns_limit_l_min -27
_diffrn_reflns_number 36824
_diffrn_reflns_point_group_measured_fraction_full 1.000
_diffrn_reflns_point_group_measured_fraction_max 0.986
_diffrn_reflns_theta_full 67.684
_diffrn_reflns_theta_max 72.497
_diffrn_reflns_theta_min 3.210
_diffrn_source 'micro-focus sealed X-ray tube'
_diffrn_source_type 'SuperNova (Cu) X-ray Source'
_exptl_absorpt_coefficient_mu 0.684
_exptl_absorpt_correction_T_max 1.00000
_exptl_absorpt_correction_T_min 0.55306
_exptl_absorpt_correction_type multi-scan
_exptl_absorpt_process_details
;
CrysAlisPro 1.171.43.104a (Rigaku Oxford Diffraction, 2023)
Empirical absorption correction using spherical harmonics,
implemented in SCALE3 ABSPACK scaling algorithm.
;
_exptl_crystal_colour 'dark red'
_exptl_crystal_density_diffrn 1.200
_exptl_crystal_description needle
_exptl_crystal_F_000 1896
_exptl_crystal_size_max 0.300
_exptl_crystal_size_mid 0.050
_exptl_crystal_size_min 0.020
_refine_diff_density_max 0.237
_refine_diff_density_min -0.186
_refine_diff_density_rms 0.040
_refine_ls_abs_structure_details
;
 Flack x determined using 1122 quotients [(I+)-(I-)]/[(I+)+(I-)]
 (Parsons, Flack and Wagner, Acta Cryst. B69 (2013) 249-259).
;
_refine_ls_abs_structure_Flack 0.0(2)
_refine_ls_extinction_method none
_refine_ls_goodness_of_fit_ref 0.897
_refine_ls_hydrogen_treatment constr
_refine_ls_matrix_type full
_refine_ls_number_parameters 638
_refine_ls_number_reflns 9561
_refine_ls_number_restraints 137
_refine_ls_restrained_S_all 0.911
_refine_ls_R_factor_all 0.1585
_refine_ls_R_factor_gt 0.0651
_refine_ls_shift/su_max 0.000
_refine_ls_shift/su_mean 0.000
_refine_ls_structure_factor_coef Fsqd
_refine_ls_weighting_details 'w=1/[\s^2^(Fo^2^)+(0.0583P)^2^] where P=(Fo^2^+2Fc^2^)/3'
_refine_ls_weighting_scheme calc
_refine_ls_wR_factor_gt 0.1316
_refine_ls_wR_factor_ref 0.1682
_reflns_Friedel_coverage 0.795
_reflns_Friedel_fraction_full 1.000
_reflns_Friedel_fraction_max 0.978
_reflns_number_gt 3927
_reflns_number_total 9561
_reflns_threshold_expression 'I > 2\s(I)'
_cod_data_source_file d5ra02520f2.cif
_cod_data_source_block s16sel11
_cod_database_code 7250415
_shelx_shelxl_version_number 2019/3
_shelx_space_group_comment
;
The symmetry employed for this shelxl refinement is uniquely defined
by the following loop, which should always be used as a source of
symmetry information in preference to the above space-group names.
They are only intended as comments.
;
_shelx_estimated_absorpt_t_min 0.821
_shelx_estimated_absorpt_t_max 0.986
_oxdiff_exptl_absorpt_empirical_full_min 0.715
_oxdiff_exptl_absorpt_empirical_full_max 1.470
_oxdiff_exptl_absorpt_empirical_details
;
Empirical correction (ABSPACK) includes:
- Absorption correction using spherical harmonics
- Frame scaling
;

loop_
_space_group_symop_operation_xyz
'x, y, z'
'-x+1/2, -y, z+1/2'
'-x, y+1/2, -z+1/2'
'x+1/2, -y+1/2, -z'

loop_
_atom_site_label
_atom_site_type_symbol
_atom_site_fract_x
_atom_site_fract_y
_atom_site_fract_z
_atom_site_U_iso_or_equiv
_atom_site_adp_type
_atom_site_occupancy
_atom_site_site_symmetry_order
_atom_site_calc_flag
_atom_site_refinement_flags_posn
_atom_site_refinement_flags_adp
_atom_site_refinement_flags_occupancy
_atom_site_disorder_assembly
_atom_site_disorder_group
O1 O -0.1425(4) 0.5107(3) 0.1391(2) 0.0650(14) Uani 1 1 d . . . . .
O2 O -0.0868(6) 0.5942(3) 0.2084(2) 0.089(2) Uani 1 1 d . . . . .
O3 O -0.1285(4) 0.4721(3) 0.2290(2) 0.0593(13) Uani 1 1 d . . . . .
O4 O -0.3040(6) 0.5485(5) 0.3873(4) 0.145(4) Uani 1 1 d . . . . .
O6 O 0.1842(4) 0.4061(3) 0.3621(2) 0.0681(15) Uani 1 1 d . . . . .
O7 O -0.0107(4) 0.3136(2) 0.2795(2) 0.0586(14) Uani 1 1 d . . . . .
O8 O 0.3957(4) 0.4722(4) 0.1311(2) 0.0813(18) Uani 1 1 d . . . . .
O9 O 0.3374(5) 0.5787(4) 0.1767(3) 0.103(2) Uani 1 1 d . . . . .
O10 O 0.1677(4) 0.5753(2) 0.25189(19) 0.0513(12) Uani 1 1 d . . . . .
O11 O 0.2791(5) 0.5568(3) 0.3299(2) 0.0754(17) Uani 1 1 d . . . . .
O12 O 0.2001(4) 0.6706(3) 0.3090(2) 0.0640(14) Uani 1 1 d . . . . .
C1 C -0.3549(7) 0.6993(5) 0.0268(4) 0.087(3) Uani 1 1 d . . . . .
H1A H -0.353800 0.736478 -0.005892 0.130 Uiso 1 1 calc R U . . .
H1B H -0.378014 0.725076 0.063232 0.130 Uiso 1 1 calc R U . . .
H1C H -0.404979 0.657608 0.017315 0.130 Uiso 1 1 calc R U . . .
C2 C -0.2433(7) 0.6663(5) 0.0355(3) 0.068(2) Uani 1 1 d . . . . .
H2 H -0.195020 0.708812 0.048954 0.082 Uiso 1 1 calc R U . . .
C3 C -0.1977(7) 0.6330(5) -0.0209(3) 0.073(2) Uani 1 1 d . . . . .
H3A H -0.247546 0.593490 -0.036491 0.087 Uiso 1 1 calc R U . . .
H3B H -0.191456 0.674164 -0.051004 0.087 Uiso 1 1 calc R U . . .
C4 C -0.0892(8) 0.5971(5) -0.0111(4) 0.081(3) Uani 1 1 d . . . . .
H4A H -0.037614 0.637735 0.000394 0.098 Uiso 1 1 calc R U . . .
H4B H -0.063971 0.574016 -0.048696 0.098 Uiso 1 1 calc R U . . .
C5 C -0.0911(6) 0.5344(5) 0.0376(3) 0.067(2) Uani 1 1 d . . . . .
H5 H -0.144563 0.494814 0.024944 0.081 Uiso 1 1 calc R U . . .
C6 C 0.0161(7) 0.4929(5) 0.0462(4) 0.083(3) Uani 1 1 d . . . . .
H6 H 0.005833 0.454767 0.078969 0.100 Uiso 1 1 calc R U . . .
C7 C 0.0515(8) 0.4474(6) -0.0092(5) 0.107(4) Uani 1 1 d . . . . .
H7A H 0.108912 0.411535 0.001621 0.161 Uiso 1 1 calc R U . . .
H7B H 0.077782 0.483245 -0.039412 0.161 Uiso 1 1 calc R U . . .
H7C H -0.009668 0.418537 -0.024953 0.161 Uiso 1 1 calc R U . . .
C8 C 0.1068(8) 0.5471(6) 0.0653(4) 0.101(3) Uani 1 1 d . . . . .
H8A H 0.172438 0.517242 0.071817 0.152 Uiso 1 1 calc R U . . .
H8B H 0.086618 0.573320 0.102059 0.152 Uiso 1 1 calc R U . . .
H8C H 0.119368 0.585269 0.034075 0.152 Uiso 1 1 calc R U . . .
C9 C -0.1340(6) 0.5715(4) 0.0930(3) 0.061(2) Uani 1 1 d . . . . .
H9 H -0.084012 0.612840 0.106606 0.074 Uiso 1 1 calc R U . . .
C10 C -0.2462(6) 0.6047(4) 0.0841(3) 0.064(2) Uani 1 1 d . . . . .
H10A H -0.272019 0.627603 0.121693 0.077 Uiso 1 1 calc R U . . .
H10B H -0.296389 0.563099 0.072654 0.077 Uiso 1 1 calc R U . . .
C11 C -0.1162(6) 0.5331(5) 0.1929(4) 0.065(2) Uani 1 1 d . . . . .
C12 C -0.0889(6) 0.4818(4) 0.2866(3) 0.0521(18) Uani 1 1 d . . . . .
C13 C -0.1467(6) 0.5044(4) 0.3382(4) 0.064(2) Uani 1 1 d . . . . .
C14 C -0.2543(8) 0.5331(6) 0.3441(4) 0.098(3) Uani 1 1 d D . . . .
O5 O -0.2950(12) 0.5441(11) 0.2865(6) 0.106(6) Uani 0.595(18) 1 d D U P A 1
C15 C -0.4047(14) 0.5753(11) 0.2941(12) 0.133(7) Uani 0.595(18) 1 d D U P A 1
H15A H -0.426773 0.603434 0.257935 0.159 Uiso 0.595(18) 1 calc R U P A 1
H15B H -0.406498 0.611434 0.327969 0.159 Uiso 0.595(18) 1 calc R U P A 1
C16 C -0.4814(16) 0.5078(13) 0.3054(13) 0.201(11) Uani 0.595(18) 1 d D U P A 1
H16A H -0.555626 0.526211 0.304114 0.301 Uiso 0.595(18) 1 calc R U P A 1
H16B H -0.466660 0.485643 0.344573 0.301 Uiso 0.595(18) 1 calc R U P A 1
H16C H -0.470900 0.468371 0.274917 0.301 Uiso 0.595(18) 1 calc R U P A 1
O5A O -0.3112(19) 0.5159(14) 0.2899(9) 0.099(7) Uani 0.405(18) 1 d D U P A 2
C15A C -0.4249(19) 0.5328(15) 0.2765(16) 0.121(9) Uani 0.405(18) 1 d D U P A 2
H15C H -0.469311 0.521818 0.311836 0.145 Uiso 0.405(18) 1 calc R U P A 2
H15D H -0.449626 0.499172 0.243830 0.145 Uiso 0.405(18) 1 calc R U P A 2
C16A C -0.439(3) 0.6165(16) 0.2587(18) 0.192(15) Uani 0.405(18) 1 d D U P A 2
H16D H -0.492583 0.620153 0.227025 0.288 Uiso 0.405(18) 1 calc R U P A 2
H16E H -0.370436 0.637007 0.244462 0.288 Uiso 0.405(18) 1 calc R U P A 2
H16F H -0.463033 0.646367 0.293052 0.288 Uiso 0.405(18) 1 calc R U P A 2
C17 C -0.0737(7) 0.5005(4) 0.3863(3) 0.061(2) Uani 1 1 d . . . . .
C18 C -0.0953(9) 0.5260(4) 0.4444(4) 0.085(3) Uani 1 1 d . . . . .
H18 H -0.164593 0.546350 0.452241 0.102 Uiso 1 1 calc R U . . .
C19 C -0.0209(10) 0.5235(5) 0.4919(3) 0.086(3) Uani 1 1 d . . . . .
H19 H -0.048431 0.542726 0.528223 0.103 Uiso 1 1 calc R U . . .
C20 C 0.0814(10) 0.4989(6) 0.4953(4) 0.101(3) Uani 1 1 d . . . . .
H20 H 0.116526 0.507983 0.531989 0.122 Uiso 1 1 calc R U . . .
C21 C 0.1404(9) 0.4631(5) 0.4535(3) 0.092(3) Uani 1 1 d . . . . .
H21 H 0.208750 0.445710 0.466459 0.111 Uiso 1 1 calc R U . . .
C22 C 0.1168(8) 0.4479(4) 0.3947(3) 0.067(2) Uani 1 1 d . . . . .
C23 C 0.2918(8) 0.3886(6) 0.3836(4) 0.105(4) Uani 1 1 d . . . . .
H23A H 0.288739 0.355349 0.419190 0.126 Uiso 1 1 calc R U . . .
H23B H 0.330999 0.436402 0.393648 0.126 Uiso 1 1 calc R U . . .
C24 C 0.3458(8) 0.3468(7) 0.3320(5) 0.134(5) Uani 1 1 d . . . . .
H24A H 0.421554 0.338028 0.341491 0.201 Uiso 1 1 calc R U . . .
H24B H 0.340360 0.378206 0.296104 0.201 Uiso 1 1 calc R U . . .
H24C H 0.310213 0.297246 0.325483 0.201 Uiso 1 1 calc R U . . .
C25 C 0.0270(6) 0.4722(4) 0.3617(3) 0.0557(18) Uani 1 1 d . . . . .
C26 C 0.0168(5) 0.4637(3) 0.3000(3) 0.0425(15) Uani 1 1 d . . . . .
C27 C 0.0975(5) 0.4452(3) 0.2560(2) 0.0416(15) Uani 1 1 d . . . . .
C28 C 0.1171(5) 0.3765(3) 0.2249(3) 0.0425(15) Uani 1 1 d . . . . .
C29 C 0.0623(6) 0.3075(4) 0.2352(3) 0.0470(16) Uani 1 1 d . . . . .
C30 C -0.0546(9) 0.2474(4) 0.3080(4) 0.096(4) Uani 1 1 d . . . . .
H30A H 0.000814 0.207202 0.312913 0.115 Uiso 1 1 calc R U . . .
H30B H -0.114532 0.225972 0.284393 0.115 Uiso 1 1 calc R U . . .
C31 C -0.0935(10) 0.2745(5) 0.3666(4) 0.133(5) Uani 1 1 d . . . . .
H31A H -0.121798 0.230752 0.389107 0.200 Uiso 1 1 calc R U . . .
H31B H -0.150351 0.312686 0.360866 0.200 Uiso 1 1 calc R U . . .
H31C H -0.033985 0.297877 0.388508 0.200 Uiso 1 1 calc R U . . .
C32 C 0.0747(7) 0.2371(4) 0.2062(3) 0.064(2) Uani 1 1 d . . . . .
H32 H 0.029769 0.196367 0.219259 0.077 Uiso 1 1 calc R U . . .
C33 C 0.1454(7) 0.2197(4) 0.1602(3) 0.070(2) Uani 1 1 d . . . . .
H33 H 0.138110 0.169136 0.144719 0.084 Uiso 1 1 calc R U . . .
C34 C 0.2234(7) 0.2628(5) 0.1336(4) 0.072(2) Uani 1 1 d . . . . .
H34 H 0.261750 0.238043 0.102684 0.086 Uiso 1 1 calc R U . . .
C35 C 0.2537(6) 0.3371(4) 0.1456(3) 0.060(2) Uani 1 1 d . . . . .
H35 H 0.313255 0.355974 0.123726 0.072 Uiso 1 1 calc R U . . .
C36 C 0.2084(5) 0.3880(4) 0.1857(3) 0.0475(16) Uani 1 1 d . . . . .
C37 C 0.2431(6) 0.4656(4) 0.1942(3) 0.0527(17) Uani 1 1 d . . . . .
C38 C 0.3328(6) 0.5031(5) 0.1644(3) 0.068(2) Uani 1 1 d . . . . .
C39 C 0.4218(10) 0.6224(7) 0.1460(6) 0.140(5) Uani 1 1 d D . . . .
H39A H 0.472028 0.587130 0.125610 0.168 Uiso 0.63(3) 1 calc R U P B 1
H39B H 0.462772 0.654101 0.174579 0.168 Uiso 0.63(3) 1 calc R U P B 1
H39C H 0.492710 0.606673 0.161541 0.168 Uiso 0.37(3) 1 calc R U P B 2
H39D H 0.419865 0.610114 0.103146 0.168 Uiso 0.37(3) 1 calc R U P B 2
C40 C 0.3650(16) 0.6729(14) 0.1017(12) 0.133(11) Uani 0.63(3) 1 d D U P B 1
H40A H 0.417859 0.703585 0.079945 0.199 Uiso 0.63(3) 1 calc R U P B 1
H40B H 0.315407 0.707212 0.122577 0.199 Uiso 0.63(3) 1 calc R U P B 1
H40C H 0.324842 0.640665 0.073825 0.199 Uiso 0.63(3) 1 calc R U P B 1
C40A C 0.409(3) 0.7051(13) 0.1539(18) 0.119(14) Uani 0.37(3) 1 d D U P B 2
H40D H 0.443096 0.732267 0.120900 0.178 Uiso 0.37(3) 1 calc R U P B 2
H40E H 0.442031 0.720866 0.191307 0.178 Uiso 0.37(3) 1 calc R U P B 2
H40F H 0.332140 0.717776 0.154747 0.178 Uiso 0.37(3) 1 calc R U P B 2
C41 C 0.1733(5) 0.4978(4) 0.2350(3) 0.0471(16) Uani 1 1 d . . . . .
C42 C 0.2230(6) 0.5975(4) 0.3001(3) 0.0557(18) Uani 1 1 d . . . . .
C43 C 0.2373(7) 0.7067(4) 0.3645(3) 0.067(2) Uani 1 1 d . . . . .
H43 H 0.303833 0.680670 0.379028 0.081 Uiso 1 1 calc R U . . .
C44 C 0.2601(7) 0.7893(5) 0.3504(4) 0.072(2) Uani 1 1 d . . . . .
H44 H 0.193294 0.812036 0.333252 0.087 Uiso 1 1 calc R U . . .
C45 C 0.3511(8) 0.7991(7) 0.3038(5) 0.101(3) Uani 1 1 d . . . . .
H45 H 0.329570 0.764934 0.270159 0.121 Uiso 0.610(18) 1 calc R U P C 1
H45A H 0.365567 0.854841 0.311103 0.121 Uiso 0.390(18) 1 calc R U P C 2
C46 C 0.3621(18) 0.8709(12) 0.2787(11) 0.159(11) Uani 0.610(18) 1 d . U P C 1
H46A H 0.351004 0.910370 0.309078 0.239 Uiso 0.610(18) 1 calc R U P C 1
H46B H 0.308739 0.877212 0.247147 0.239 Uiso 0.610(18) 1 calc R U P C 1
H46C H 0.434222 0.876110 0.261962 0.239 Uiso 0.610(18) 1 calc R U P C 1
C46A C 0.3042(18) 0.8078(15) 0.2387(10) 0.081(9) Uani 0.390(18) 1 d . U P C 2
H46D H 0.283452 0.757103 0.223580 0.122 Uiso 0.390(18) 1 calc R U P C 2
H46E H 0.358915 0.830231 0.212777 0.122 Uiso 0.390(18) 1 calc R U P C 2
H46F H 0.241194 0.841492 0.239647 0.122 Uiso 0.390(18) 1 calc R U P C 2
C47 C 0.4588(9) 0.7694(8) 0.3226(6) 0.160(6) Uani 1 1 d . . . . .
H47A H 0.507882 0.770132 0.288691 0.240 Uiso 1 1 calc R U . . .
H47B H 0.451473 0.716573 0.337247 0.240 Uiso 1 1 calc R U . . .
H47C H 0.487506 0.802127 0.354263 0.240 Uiso 1 1 calc R U . . .
C48 C 0.2832(7) 0.8309(5) 0.4085(4) 0.084(3) Uani 1 1 d . . . . .
H48A H 0.349083 0.809333 0.426413 0.100 Uiso 1 1 calc R U . . .
H48B H 0.296358 0.886054 0.400145 0.100 Uiso 1 1 calc R U . . .
C49 C 0.1914(7) 0.8237(5) 0.4523(4) 0.082(3) Uani 1 1 d . . . . .
H49A H 0.126809 0.848668 0.435549 0.099 Uiso 1 1 calc R U . . .
H49B H 0.210497 0.851008 0.489353 0.099 Uiso 1 1 calc R U . . .
C50 C 0.1660(7) 0.7396(5) 0.4665(4) 0.072(2) Uani 1 1 d . . . . .
H50 H 0.229949 0.716612 0.486590 0.087 Uiso 1 1 calc R U . . .
C51 C 0.0698(8) 0.7314(5) 0.5080(4) 0.091(3) Uani 1 1 d . . . . .
H51A H 0.062830 0.677583 0.520377 0.136 Uiso 1 1 calc R U . . .
H51B H 0.004479 0.747355 0.487184 0.136 Uiso 1 1 calc R U . . .
H51C H 0.080296 0.763943 0.542984 0.136 Uiso 1 1 calc R U . . .
C52 C 0.1474(7) 0.6966(4) 0.4089(3) 0.068(2) Uani 1 1 d . . . . .
H52A H 0.138978 0.641142 0.417749 0.081 Uiso 1 1 calc R U . . .
H52B H 0.079592 0.714874 0.390924 0.081 Uiso 1 1 calc R U . . .

loop_
_atom_site_aniso_label
_atom_site_aniso_U_11
_atom_site_aniso_U_22
_atom_site_aniso_U_33
_atom_site_aniso_U_23
_atom_site_aniso_U_13
_atom_site_aniso_U_12
O1 0.066(3) 0.066(3) 0.063(3) 0.023(3) -0.014(3) -0.016(3)
O2 0.151(6) 0.052(4) 0.063(4) 0.009(3) -0.001(4) -0.002(4)
O3 0.054(3) 0.049(3) 0.075(3) 0.019(3) -0.005(2) -0.003(2)
O4 0.126(7) 0.162(7) 0.146(7) 0.040(6) 0.090(6) 0.070(6)
O6 0.077(4) 0.077(4) 0.050(3) -0.006(3) -0.020(3) 0.007(3)
O7 0.085(4) 0.036(3) 0.055(3) -0.009(2) 0.022(3) -0.010(3)
O8 0.071(4) 0.103(5) 0.070(4) -0.017(3) 0.029(3) -0.018(3)
O9 0.083(4) 0.081(5) 0.146(6) -0.027(4) 0.055(4) -0.038(4)
O10 0.070(3) 0.040(3) 0.044(2) -0.003(2) 0.000(2) -0.009(2)
O11 0.081(4) 0.059(4) 0.086(4) -0.023(3) -0.032(3) 0.008(3)
O12 0.077(4) 0.044(3) 0.071(3) -0.015(3) -0.013(3) 0.001(3)
C1 0.084(7) 0.083(7) 0.092(7) 0.020(5) -0.013(5) 0.010(5)
C2 0.068(5) 0.068(5) 0.068(5) 0.012(4) -0.015(4) -0.007(4)
C3 0.085(6) 0.076(6) 0.057(5) 0.022(4) -0.019(5) -0.001(5)
C4 0.100(7) 0.079(6) 0.065(5) 0.019(5) 0.012(5) -0.014(6)
C5 0.058(5) 0.069(5) 0.075(5) 0.015(4) 0.002(4) -0.003(4)
C6 0.059(5) 0.084(7) 0.107(7) 0.033(6) 0.013(5) -0.002(5)
C7 0.091(8) 0.080(7) 0.151(10) -0.003(7) 0.049(7) 0.005(6)
C8 0.068(6) 0.135(9) 0.101(7) 0.020(7) -0.001(5) 0.007(6)
C9 0.065(5) 0.064(5) 0.055(4) 0.023(4) -0.011(4) -0.009(4)
C10 0.068(5) 0.062(5) 0.062(5) 0.010(4) -0.007(4) 0.000(4)
C11 0.063(5) 0.062(5) 0.069(5) 0.022(4) 0.005(4) -0.003(4)
C12 0.060(5) 0.049(4) 0.048(4) 0.008(3) 0.009(3) 0.001(3)
C13 0.062(5) 0.046(4) 0.084(6) 0.015(4) 0.039(4) 0.022(4)
C14 0.089(7) 0.092(7) 0.114(9) 0.038(7) 0.028(7) 0.040(6)
O5 0.072(7) 0.105(11) 0.141(10) 0.023(7) 0.016(7) 0.043(7)
C15 0.111(10) 0.140(12) 0.147(12) -0.002(10) 0.009(9) 0.061(9)
C16 0.079(11) 0.26(2) 0.26(2) 0.013(19) 0.048(15) 0.034(12)
O5A 0.079(10) 0.086(12) 0.132(12) 0.015(9) 0.018(9) 0.024(8)
C15A 0.096(11) 0.116(13) 0.151(14) -0.001(11) 0.007(11) -0.008(11)
C16A 0.16(2) 0.191(19) 0.23(3) 0.07(2) -0.02(2) 0.081(17)
C17 0.082(6) 0.034(4) 0.066(5) 0.002(3) 0.029(4) 0.006(4)
C18 0.130(8) 0.041(5) 0.084(6) -0.001(4) 0.053(6) 0.001(5)
C19 0.150(10) 0.070(6) 0.039(5) -0.009(4) 0.024(6) -0.026(7)
C20 0.135(10) 0.095(8) 0.074(7) -0.013(5) -0.001(7) -0.002(8)
C21 0.144(10) 0.092(7) 0.041(4) -0.015(4) -0.011(5) 0.003(7)
C22 0.101(7) 0.057(5) 0.041(4) -0.004(3) -0.003(4) -0.005(5)
C23 0.098(8) 0.129(9) 0.088(7) 0.002(6) -0.052(6) 0.032(7)
C24 0.108(9) 0.196(13) 0.099(8) -0.006(8) -0.029(7) 0.081(9)
C25 0.084(5) 0.036(4) 0.048(4) -0.006(3) 0.014(4) 0.001(4)
C26 0.054(4) 0.031(3) 0.042(4) 0.000(3) 0.008(3) 0.003(3)
C27 0.048(4) 0.045(4) 0.031(3) -0.004(3) 0.003(3) -0.003(3)
C28 0.052(4) 0.040(4) 0.036(3) -0.008(3) 0.000(3) 0.000(3)
C29 0.060(4) 0.038(4) 0.043(4) -0.005(3) -0.002(3) -0.004(3)
C30 0.159(10) 0.049(5) 0.079(6) -0.009(4) 0.058(6) -0.039(5)
C31 0.234(14) 0.073(6) 0.093(8) -0.018(5) 0.104(9) -0.045(8)
C32 0.089(6) 0.051(5) 0.053(5) -0.015(4) 0.012(4) -0.010(4)
C33 0.101(7) 0.046(5) 0.062(5) -0.019(4) 0.014(5) -0.004(4)
C34 0.086(6) 0.065(5) 0.064(5) -0.022(4) 0.017(5) 0.005(5)
C35 0.055(4) 0.067(5) 0.058(4) -0.015(4) 0.015(4) 0.007(4)
C36 0.051(4) 0.045(4) 0.047(4) -0.009(3) 0.000(3) 0.002(3)
C37 0.050(4) 0.062(5) 0.046(4) -0.005(3) 0.008(3) -0.004(4)
C38 0.060(5) 0.078(6) 0.065(5) 0.001(4) 0.011(4) -0.017(4)
C39 0.117(10) 0.121(10) 0.181(14) -0.015(10) 0.078(10) -0.054(9)
C40 0.109(14) 0.121(17) 0.17(2) 0.046(15) 0.035(13) 0.002(12)
C40A 0.13(2) 0.083(18) 0.15(2) -0.034(16) 0.072(18) -0.039(15)
C41 0.050(4) 0.052(4) 0.040(4) -0.011(3) -0.005(3) 0.001(3)
C42 0.057(5) 0.055(5) 0.055(4) -0.013(4) -0.004(4) -0.003(4)
C43 0.085(6) 0.053(5) 0.065(5) -0.017(4) -0.023(5) -0.001(4)
C44 0.061(5) 0.063(5) 0.092(7) -0.015(5) -0.004(5) -0.007(4)
C45 0.073(7) 0.109(9) 0.122(9) -0.028(7) 0.006(6) -0.021(6)
C46 0.141(17) 0.100(15) 0.24(2) 0.001(14) 0.100(16) -0.024(13)
C46A 0.073(14) 0.103(18) 0.068(14) -0.005(12) -0.002(11) -0.008(12)
C47 0.084(9) 0.221(16) 0.175(14) -0.048(12) 0.033(9) 0.006(10)
C48 0.071(6) 0.068(6) 0.112(7) -0.042(5) -0.010(5) -0.007(5)
C49 0.079(6) 0.066(6) 0.102(7) -0.031(5) 0.000(5) 0.003(5)
C50 0.079(6) 0.059(5) 0.080(6) -0.022(4) -0.021(5) 0.013(4)
C51 0.101(8) 0.091(7) 0.080(7) -0.017(5) 0.007(6) 0.006(6)
C52 0.081(6) 0.055(5) 0.066(5) -0.017(4) -0.006(4) -0.008(4)

loop_
_atom_type_symbol
_atom_type_description
_atom_type_scat_dispersion_real
_atom_type_scat_dispersion_imag
_atom_type_scat_source
C C 0.0181 0.0091 'International Tables Vol C Tables 4.2.6.8 and 6.1.1.4'
H H 0.0000 0.0000 'International Tables Vol C Tables 4.2.6.8 and 6.1.1.4'
O O 0.0492 0.0322 'International Tables Vol C Tables 4.2.6.8 and 6.1.1.4'

loop_
_geom_angle_atom_site_label_1
_geom_angle_atom_site_label_2
_geom_angle_atom_site_label_3
_geom_angle
_geom_angle_site_symmetry_1
_geom_angle_site_symmetry_3
_geom_angle_publ_flag
C11 O1 C9 114.7(6) . . ?
C11 O3 C12 115.3(6) . . ?
C22 O6 C23 120.7(7) . . ?
C29 O7 C30 121.8(5) . . ?
C38 O9 C39 116.1(7) . . ?
C42 O10 C41 118.1(5) . . ?
C42 O12 C43 118.1(6) . . ?
C2 C1 H1A 109.5 . . ?
C2 C1 H1B 109.5 . . ?
H1A C1 H1B 109.5 . . ?
C2 C1 H1C 109.5 . . ?
H1A C1 H1C 109.5 . . ?
H1B C1 H1C 109.5 . . ?
C3 C2 C1 112.4(7) . . ?
C3 C2 C10 110.0(7) . . ?
C1 C2 C10 109.5(7) . . ?
C3 C2 H2 108.2 . . ?
C1 C2 H2 108.2 . . ?
C10 C2 H2 108.2 . . ?
C4 C3 C2 111.9(7) . . ?
C4 C3 H3A 109.2 . . ?
C2 C3 H3A 109.2 . . ?
C4 C3 H3B 109.2 . . ?
C2 C3 H3B 109.2 . . ?
H3A C3 H3B 107.9 . . ?
C3 C4 C5 112.5(7) . . ?
C3 C4 H4A 109.1 . . ?
C5 C4 H4A 109.1 . . ?
C3 C4 H4B 109.1 . . ?
C5 C4 H4B 109.1 . . ?
H4A C4 H4B 107.8 . . ?
C9 C5 C6 113.9(7) . . ?
C9 C5 C4 107.0(7) . . ?
C6 C5 C4 114.2(7) . . ?
C9 C5 H5 107.1 . . ?
C6 C5 H5 107.1 . . ?
C4 C5 H5 107.1 . . ?
C5 C6 C8 112.9(8) . . ?
C5 C6 C7 112.8(8) . . ?
C8 C6 C7 109.3(8) . . ?
C5 C6 H6 107.2 . . ?
C8 C6 H6 107.2 . . ?
C7 C6 H6 107.2 . . ?
C6 C7 H7A 109.5 . . ?
C6 C7 H7B 109.5 . . ?
H7A C7 H7B 109.5 . . ?
C6 C7 H7C 109.5 . . ?
H7A C7 H7C 109.5 . . ?
H7B C7 H7C 109.5 . . ?
C6 C8 H8A 109.5 . . ?
C6 C8 H8B 109.5 . . ?
H8A C8 H8B 109.5 . . ?
C6 C8 H8C 109.5 . . ?
H8A C8 H8C 109.5 . . ?
H8B C8 H8C 109.5 . . ?
O1 C9 C5 107.6(6) . . ?
O1 C9 C10 107.2(6) . . ?
C5 C9 C10 112.3(6) . . ?
O1 C9 H9 109.9 . . ?
C5 C9 H9 109.9 . . ?
C10 C9 H9 109.9 . . ?
C9 C10 C2 109.6(7) . . ?
C9 C10 H10A 109.7 . . ?
C2 C10 H10A 109.7 . . ?
C9 C10 H10B 109.7 . . ?
C2 C10 H10B 109.7 . . ?
H10A C10 H10B 108.2 . . ?
O2 C11 O1 128.2(7) . . ?
O2 C11 O3 124.5(8) . . ?
O1 C11 O3 107.2(7) . . ?
C26 C12 O3 120.6(6) . . ?
C26 C12 C13 111.4(6) . . ?
O3 C12 C13 127.8(7) . . ?
C17 C13 C12 106.7(6) . . ?
C17 C13 C14 123.1(8) . . ?
C12 C13 C14 130.0(9) . . ?
O4 C14 O5 122.6(11) . . ?
O4 C14 C13 130.0(10) . . ?
O5 C14 C13 107.4(10) . . ?
O4 C14 O5A 119.0(14) . . ?
C13 C14 O5A 108.1(13) . . ?
C14 O5 C15 106.0(15) . . ?
O5 C15 C16 108.4(16) . . ?
O5 C15 H15A 110.0 . . ?
C16 C15 H15A 110.0 . . ?
O5 C15 H15B 110.0 . . ?
C16 C15 H15B 110.0 . . ?
H15A C15 H15B 108.4 . . ?
C15 C16 H16A 109.5 . . ?
C15 C16 H16B 109.5 . . ?
H16A C16 H16B 109.5 . . ?
C15 C16 H16C 109.5 . . ?
H16A C16 H16C 109.5 . . ?
H16B C16 H16C 109.5 . . ?
C14 O5A C15A 127(2) . . ?
O5A C15A C16A 111(2) . . ?
O5A C15A H15C 109.5 . . ?
C16A C15A H15C 109.5 . . ?
O5A C15A H15D 109.5 . . ?
C16A C15A H15D 109.5 . . ?
H15C C15A H15D 108.1 . . ?
C15A C16A H16D 109.5 . . ?
C15A C16A H16E 109.5 . . ?
H16D C16A H16E 109.5 . . ?
C15A C16A H16F 109.5 . . ?
H16D C16A H16F 109.5 . . ?
H16E C16A H16F 109.5 . . ?
C18 C17 C13 125.0(8) . . ?
C18 C17 C25 128.7(9) . . ?
C13 C17 C25 106.1(6) . . ?
C17 C18 C19 124.5(9) . . ?
C17 C18 H18 117.7 . . ?
C19 C18 H18 117.7 . . ?
C20 C19 C18 132.3(9) . . ?
C20 C19 H19 113.9 . . ?
C18 C19 H19 113.9 . . ?
C21 C20 C19 128.6(10) . . ?
C21 C20 H20 115.7 . . ?
C19 C20 H20 115.7 . . ?
C20 C21 C22 129.9(11) . . ?
C20 C21 H21 115.0 . . ?
C22 C21 H21 115.0 . . ?
O6 C22 C21 120.0(8) . . ?
O6 C22 C25 111.9(6) . . ?
C21 C22 C25 128.1(8) . . ?
O6 C23 C24 104.6(7) . . ?
O6 C23 H23A 110.8 . . ?
C24 C23 H23A 110.8 . . ?
O6 C23 H23B 110.8 . . ?
C24 C23 H23B 110.8 . . ?
H23A C23 H23B 108.9 . . ?
C23 C24 H24A 109.5 . . ?
C23 C24 H24B 109.5 . . ?
H24A C24 H24B 109.5 . . ?
C23 C24 H24C 109.5 . . ?
H24A C24 H24C 109.5 . . ?
H24B C24 H24C 109.5 . . ?
C26 C25 C22 124.3(7) . . ?
C26 C25 C17 109.5(7) . . ?
C22 C25 C17 125.8(7) . . ?
C12 C26 C25 106.1(6) . . ?
C12 C26 C27 124.1(6) . . ?
C25 C26 C27 129.7(7) . . ?
C41 C27 C28 105.6(5) . . ?
C41 C27 C26 123.8(6) . . ?
C28 C27 C26 130.6(6) . . ?
C29 C28 C27 124.1(6) . . ?
C29 C28 C36 126.8(6) . . ?
C27 C28 C36 108.8(6) . . ?
O7 C29 C32 119.2(6) . . ?
O7 C29 C28 112.5(5) . . ?
C32 C29 C28 128.3(7) . . ?
O7 C30 C31 105.8(6) . . ?
O7 C30 H30A 110.6 . . ?
C31 C30 H30A 110.6 . . ?
O7 C30 H30B 110.6 . . ?
C31 C30 H30B 110.6 . . ?
H30A C30 H30B 108.7 . . ?
C30 C31 H31A 109.5 . . ?
C30 C31 H31B 109.5 . . ?
H31A C31 H31B 109.5 . . ?
C30 C31 H31C 109.5 . . ?
H31A C31 H31C 109.5 . . ?
H31B C31 H31C 109.5 . . ?
C33 C32 C29 127.5(7) . . ?
C33 C32 H32 116.2 . . ?
C29 C32 H32 116.2 . . ?
C34 C33 C32 131.1(7) . . ?
C34 C33 H33 114.5 . . ?
C32 C33 H33 114.5 . . ?
C33 C34 C35 128.8(7) . . ?
C33 C34 H34 115.6 . . ?
C35 C34 H34 115.6 . . ?
C34 C35 C36 128.1(7) . . ?
C34 C35 H35 116.0 . . ?
C36 C35 H35 116.0 . . ?
C35 C36 C37 124.6(7) . . ?
C35 C36 C28 128.9(6) . . ?
C37 C36 C28 106.5(5) . . ?
C41 C37 C36 106.3(6) . . ?
C41 C37 C38 127.4(7) . . ?
C36 C37 C38 126.3(7) . . ?
O8 C38 O9 122.2(7) . . ?
O8 C38 C37 125.8(8) . . ?
O9 C38 C37 112.0(7) . . ?
C40A C39 O9 111.8(13) . . ?
O9 C39 C40 106.0(12) . . ?
O9 C39 H39A 110.5 . . ?
C40 C39 H39A 110.5 . . ?
O9 C39 H39B 110.5 . . ?
C40 C39 H39B 110.5 . . ?
H39A C39 H39B 108.7 . . ?
C40A C39 H39C 109.2 . . ?
O9 C39 H39C 109.2 . . ?
C40A C39 H39D 109.2 . . ?
O9 C39 H39D 109.2 . . ?
H39C C39 H39D 107.9 . . ?
C39 C40 H40A 109.5 . . ?
C39 C40 H40B 109.5 . . ?
H40A C40 H40B 109.5 . . ?
C39 C40 H40C 109.5 . . ?
H40A C40 H40C 109.5 . . ?
H40B C40 H40C 109.5 . . ?
C39 C40A H40D 109.5 . . ?
C39 C40A H40E 109.5 . . ?
H40D C40A H40E 109.5 . . ?
C39 C40A H40F 109.5 . . ?
H40D C40A H40F 109.5 . . ?
H40E C40A H40F 109.5 . . ?
C37 C41 C27 112.7(6) . . ?
C37 C41 O10 126.9(6) . . ?
C27 C41 O10 120.2(6) . . ?
O11 C42 O12 127.5(7) . . ?
O11 C42 O10 125.6(7) . . ?
O12 C42 O10 106.8(6) . . ?
O12 C43 C44 106.7(6) . . ?
O12 C43 C52 106.2(6) . . ?
C44 C43 C52 113.1(7) . . ?
O12 C43 H43 110.2 . . ?
C44 C43 H43 110.2 . . ?
C52 C43 H43 110.2 . . ?
C43 C44 C48 108.0(7) . . ?
C43 C44 C45 112.7(8) . . ?
C48 C44 C45 113.0(7) . . ?
C43 C44 H44 107.6 . . ?
C48 C44 H44 107.6 . . ?
C45 C44 H44 107.6 . . ?
C46 C45 C47 109.8(14) . . ?
C46 C45 C44 116.6(12) . . ?
C47 C45 C44 115.1(10) . . ?
C47 C45 C46A 128.7(13) . . ?
C44 C45 C46A 111.5(11) . . ?
C46 C45 H45 104.6 . . ?
C47 C45 H45 104.6 . . ?
C44 C45 H45 104.6 . . ?
C47 C45 H45A 97.2 . . ?
C44 C45 H45A 97.2 . . ?
C46A C45 H45A 97.2 . . ?
C45 C46 H46A 109.5 . . ?
C45 C46 H46B 109.5 . . ?
H46A C46 H46B 109.5 . . ?
C45 C46 H46C 109.5 . . ?
H46A C46 H46C 109.5 . . ?
H46B C46 H46C 109.5 . . ?
C45 C46A H46D 109.5 . . ?
C45 C46A H46E 109.5 . . ?
H46D C46A H46E 109.5 . . ?
C45 C46A H46F 109.5 . . ?
H46D C46A H46F 109.5 . . ?
H46E C46A H46F 109.5 . . ?
C45 C47 H47A 109.5 . . ?
C45 C47 H47B 109.5 . . ?
H47A C47 H47B 109.5 . . ?
C45 C47 H47C 109.5 . . ?
H47A C47 H47C 109.5 . . ?
H47B C47 H47C 109.5 . . ?
C49 C48 C44 112.2(7) . . ?
C49 C48 H48A 109.2 . . ?
C44 C48 H48A 109.2 . . ?
C49 C48 H48B 109.2 . . ?
C44 C48 H48B 109.2 . . ?
H48A C48 H48B 107.9 . . ?
C48 C49 C50 111.8(7) . . ?
C48 C49 H49A 109.2 . . ?
C50 C49 H49A 109.2 . . ?
C48 C49 H49B 109.2 . . ?
C50 C49 H49B 109.2 . . ?
H49A C49 H49B 107.9 . . ?
C52 C50 C51 110.9(7) . . ?
C52 C50 C49 108.8(7) . . ?
C51 C50 C49 112.4(7) . . ?
C52 C50 H50 108.2 . . ?
C51 C50 H50 108.2 . . ?
C49 C50 H50 108.2 . . ?
C50 C51 H51A 109.5 . . ?
C50 C51 H51B 109.5 . . ?
H51A C51 H51B 109.5 . . ?
C50 C51 H51C 109.5 . . ?
H51A C51 H51C 109.5 . . ?
H51B C51 H51C 109.5 . . ?
C43 C52 C50 113.3(7) . . ?
C43 C52 H52A 108.9 . . ?
C50 C52 H52A 108.9 . . ?
C43 C52 H52B 108.9 . . ?
C50 C52 H52B 108.9 . . ?
H52A C52 H52B 107.7 . . ?

loop_
_geom_bond_atom_site_label_1
_geom_bond_atom_site_label_2
_geom_bond_distance
_geom_bond_site_symmetry_2
_geom_bond_publ_flag
O1 C11 1.316(9) . ?
O1 C9 1.487(7) . ?
O2 C11 1.177(9) . ?
O3 C11 1.344(8) . ?
O3 C12 1.401(8) . ?
O4 C14 1.186(10) . ?
O6 C22 1.333(9) . ?
O6 C23 1.458(10) . ?
O7 C29 1.355(8) . ?
O7 C30 1.427(8) . ?
O8 C38 1.212(9) . ?
O9 C38 1.343(9) . ?
O9 C39 1.472(10) . ?
O10 C42 1.344(8) . ?
O10 C41 1.401(7) . ?
O11 C42 1.201(8) . ?
O12 C42 1.318(8) . ?
O12 C43 1.476(8) . ?
C1 C2 1.518(11) . ?
C1 H1A 0.9800 . ?
C1 H1B 0.9800 . ?
C1 H1C 0.9800 . ?
C2 C3 1.509(11) . ?
C2 C10 1.535(9) . ?
C2 H2 1.0000 . ?
C3 C4 1.506(11) . ?
C3 H3A 0.9900 . ?
C3 H3B 0.9900 . ?
C4 C5 1.546(10) . ?
C4 H4A 0.9900 . ?
C4 H4B 0.9900 . ?
C5 C9 1.505(10) . ?
C5 C6 1.532(11) . ?
C5 H5 1.0000 . ?
C6 C8 1.533(12) . ?
C6 C7 1.544(12) . ?
C6 H6 1.0000 . ?
C7 H7A 0.9800 . ?
C7 H7B 0.9800 . ?
C7 H7C 0.9800 . ?
C8 H8A 0.9800 . ?
C8 H8B 0.9800 . ?
C8 H8C 0.9800 . ?
C9 C10 1.527(10) . ?
C9 H9 1.0000 . ?
C10 H10A 0.9900 . ?
C10 H10B 0.9900 . ?
C12 C26 1.388(9) . ?
C12 C13 1.424(9) . ?
C13 C17 1.417(11) . ?
C13 C14 1.438(11) . ?
C14 O5 1.407(12) . ?
C14 O5A 1.445(13) . ?
O5 C15 1.482(11) . ?
C15 C16 1.535(12) . ?
C15 H15A 0.9900 . ?
C15 H15B 0.9900 . ?
C16 H16A 0.9800 . ?
C16 H16B 0.9800 . ?
C16 H16C 0.9800 . ?
O5A C15A 1.478(12) . ?
C15A C16A 1.519(12) . ?
C15A H15C 0.9900 . ?
C15A H15D 0.9900 . ?
C16A H16D 0.9800 . ?
C16A H16E 0.9800 . ?
C16A H16F 0.9800 . ?
C17 C18 1.409(10) . ?
C17 C25 1.459(10) . ?
C18 C19 1.418(13) . ?
C18 H18 0.9500 . ?
C19 C20 1.348(13) . ?
C19 H19 0.9500 . ?
C20 C21 1.347(12) . ?
C20 H20 0.9500 . ?
C21 C22 1.385(9) . ?
C21 H21 0.9500 . ?
C22 C25 1.410(11) . ?
C23 C24 1.528(12) . ?
C23 H23A 0.9900 . ?
C23 H23B 0.9900 . ?
C24 H24A 0.9800 . ?
C24 H24B 0.9800 . ?
C24 H24C 0.9800 . ?
C25 C26 1.405(9) . ?
C26 C27 1.450(8) . ?
C27 C41 1.398(9) . ?
C27 C28 1.406(8) . ?
C28 C29 1.400(9) . ?
C28 C36 1.457(9) . ?
C29 C32 1.397(8) . ?
C30 C31 1.484(10) . ?
C30 H30A 0.9900 . ?
C30 H30B 0.9900 . ?
C31 H31A 0.9800 . ?
C31 H31B 0.9800 . ?
C31 H31C 0.9800 . ?
C32 C33 1.394(10) . ?
C32 H32 0.9500 . ?
C33 C34 1.366(10) . ?
C33 H33 0.9500 . ?
C34 C35 1.373(10) . ?
C34 H34 0.9500 . ?
C35 C36 1.385(8) . ?
C35 H35 0.9500 . ?
C36 C37 1.429(9) . ?
C37 C41 1.384(9) . ?
C37 C38 1.459(9) . ?
C39 C40A 1.46(2) . ?
C39 C40 1.506(17) . ?
C39 H39A 0.9900 . ?
C39 H39B 0.9900 . ?
C39 H39C 0.9900 . ?
C39 H39D 0.9900 . ?
C40 H40A 0.9800 . ?
C40 H40B 0.9800 . ?
C40 H40C 0.9800 . ?
C40A H40D 0.9800 . ?
C40A H40E 0.9800 . ?
C40A H40F 0.9800 . ?
C43 C44 1.498(11) . ?
C43 C52 1.514(11) . ?
C43 H43 1.0000 . ?
C44 C48 1.523(10) . ?
C44 C45 1.557(12) . ?
C44 H44 1.0000 . ?
C45 C46 1.378(19) . ?
C45 C47 1.500(14) . ?
C45 C46A 1.59(2) . ?
C45 H45 1.0000 . ?
C45 H45A 1.0000 . ?
C46 H46A 0.9800 . ?
C46 H46B 0.9800 . ?
C46 H46C 0.9800 . ?
C46A H46D 0.9800 . ?
C46A H46E 0.9800 . ?
C46A H46F 0.9800 . ?
C47 H47A 0.9800 . ?
C47 H47B 0.9800 . ?
C47 H47C 0.9800 . ?
C48 C49 1.517(11) . ?
C48 H48A 0.9900 . ?
C48 H48B 0.9900 . ?
C49 C50 1.530(11) . ?
C49 H49A 0.9900 . ?
C49 H49B 0.9900 . ?
C50 C52 1.517(9) . ?
C50 C51 1.528(11) . ?
C50 H50 1.0000 . ?
C51 H51A 0.9800 . ?
C51 H51B 0.9800 . ?
C51 H51C 0.9800 . ?
C52 H52A 0.9900 . ?
C52 H52B 0.9900 . ?

loop_
_geom_torsion_atom_site_label_1
_geom_torsion_atom_site_label_2
_geom_torsion_atom_site_label_3
_geom_torsion_atom_site_label_4
_geom_torsion
_geom_torsion_site_symmetry_1
_geom_torsion_site_symmetry_2
_geom_torsion_site_symmetry_3
_geom_torsion_site_symmetry_4
_geom_torsion_publ_flag
C1 C2 C3 C4 -177.3(7) . . . . ?
C10 C2 C3 C4 -54.9(9) . . . . ?
C2 C3 C4 C5 56.3(10) . . . . ?
C3 C4 C5 C9 -56.6(9) . . . . ?
C3 C4 C5 C6 176.3(8) . . . . ?
C9 C5 C6 C8 -62.3(10) . . . . ?
C4 C5 C6 C8 61.1(11) . . . . ?
C9 C5 C6 C7 173.2(7) . . . . ?
C4 C5 C6 C7 -63.4(10) . . . . ?
C11 O1 C9 C5 141.5(7) . . . . ?
C11 O1 C9 C10 -97.6(8) . . . . ?
C6 C5 C9 O1 -56.1(9) . . . . ?
C4 C5 C9 O1 176.6(6) . . . . ?
C6 C5 C9 C10 -173.8(7) . . . . ?
C4 C5 C9 C10 59.0(8) . . . . ?
O1 C9 C10 C2 -178.3(6) . . . . ?
C5 C9 C10 C2 -60.4(9) . . . . ?
C3 C2 C10 C9 56.0(9) . . . . ?
C1 C2 C10 C9 -180.0(7) . . . . ?
C9 O1 C11 O2 -0.5(13) . . . . ?
C9 O1 C11 O3 179.7(6) . . . . ?
C12 O3 C11 O2 -9.0(12) . . . . ?
C12 O3 C11 O1 170.8(6) . . . . ?
C11 O3 C12 C26 -88.9(8) . . . . ?
C11 O3 C12 C13 95.9(9) . . . . ?
C26 C12 C13 C17 0.2(8) . . . . ?
O3 C12 C13 C17 175.8(6) . . . . ?
C26 C12 C13 C14 174.8(9) . . . . ?
O3 C12 C13 C14 -9.6(14) . . . . ?
C17 C13 C14 O4 -10.2(18) . . . . ?
C12 C13 C14 O4 176.1(11) . . . . ?
C17 C13 C14 O5 167.5(11) . . . . ?
C12 C13 C14 O5 -6.3(16) . . . . ?
C17 C13 C14 O5A -169.8(13) . . . . ?
C12 C13 C14 O5A 16.4(17) . . . . ?
O4 C14 O5 C15 -1(2) . . . . ?
C13 C14 O5 C15 -178.8(13) . . . . ?
C14 O5 C15 C16 -82(2) . . . . ?
O4 C14 O5A C15A 16(3) . . . . ?
C13 C14 O5A C15A 178(2) . . . . ?
C14 O5A C15A C16A 80(4) . . . . ?
C12 C13 C17 C18 172.9(7) . . . . ?
C14 C13 C17 C18 -2.1(13) . . . . ?
C12 C13 C17 C25 -2.2(8) . . . . ?
C14 C13 C17 C25 -177.2(8) . . . . ?
C13 C17 C18 C19 -178.6(8) . . . . ?
C25 C17 C18 C19 -4.6(13) . . . . ?
C17 C18 C19 C20 0.2(17) . . . . ?
C18 C19 C20 C21 -6(2) . . . . ?
C19 C20 C21 C22 6(2) . . . . ?
C23 O6 C22 C21 -12.0(12) . . . . ?
C23 O6 C22 C25 167.3(7) . . . . ?
C20 C21 C22 O6 -174.8(10) . . . . ?
C20 C21 C22 C25 6.0(17) . . . . ?
C22 O6 C23 C24 -175.1(8) . . . . ?
O6 C22 C25 C26 -9.0(11) . . . . ?
C21 C22 C25 C26 170.2(8) . . . . ?
O6 C22 C25 C17 162.8(7) . . . . ?
C21 C22 C25 C17 -17.9(14) . . . . ?
C18 C17 C25 C26 -171.4(7) . . . . ?
C13 C17 C25 C26 3.5(8) . . . . ?
C18 C17 C25 C22 15.7(12) . . . . ?
C13 C17 C25 C22 -169.4(7) . . . . ?
O3 C12 C26 C25 -174.0(6) . . . . ?
C13 C12 C26 C25 1.9(8) . . . . ?
O3 C12 C26 C27 9.6(10) . . . . ?
C13 C12 C26 C27 -174.5(6) . . . . ?
C22 C25 C26 C12 169.7(7) . . . . ?
C17 C25 C26 C12 -3.3(8) . . . . ?
C22 C25 C26 C27 -14.2(12) . . . . ?
C17 C25 C26 C27 172.8(6) . . . . ?
C12 C26 C27 C41 99.0(8) . . . . ?
C25 C26 C27 C41 -76.5(9) . . . . ?
C12 C26 C27 C28 -79.5(9) . . . . ?
C25 C26 C27 C28 105.0(9) . . . . ?
C41 C27 C28 C29 176.2(6) . . . . ?
C26 C27 C28 C29 -5.1(12) . . . . ?
C41 C27 C28 C36 1.5(7) . . . . ?
C26 C27 C28 C36 -179.8(6) . . . . ?
C30 O7 C29 C32 16.9(11) . . . . ?
C30 O7 C29 C28 -163.1(7) . . . . ?
C27 C28 C29 O7 -1.2(10) . . . . ?
C36 C28 C29 O7 172.5(6) . . . . ?
C27 C28 C29 C32 178.8(7) . . . . ?
C36 C28 C29 C32 -7.5(12) . . . . ?
C29 O7 C30 C31 157.7(8) . . . . ?
O7 C29 C32 C33 -179.7(8) . . . . ?
C28 C29 C32 C33 0.3(14) . . . . ?
C29 C32 C33 C34 3.9(16) . . . . ?
C32 C33 C34 C35 0.1(17) . . . . ?
C33 C34 C35 C36 -3.9(15) . . . . ?
C34 C35 C36 C37 -178.0(8) . . . . ?
C34 C35 C36 C28 -0.5(13) . . . . ?
C29 C28 C36 C35 7.7(12) . . . . ?
C27 C28 C36 C35 -177.8(7) . . . . ?
C29 C28 C36 C37 -174.4(6) . . . . ?
C27 C28 C36 C37 0.1(8) . . . . ?
C35 C36 C37 C41 176.3(7) . . . . ?
C28 C36 C37 C41 -1.7(8) . . . . ?
C35 C36 C37 C38 -2.2(12) . . . . ?
C28 C36 C37 C38 179.7(7) . . . . ?
C39 O9 C38 O8 1.5(14) . . . . ?
C39 O9 C38 C37 -176.8(9) . . . . ?
C41 C37 C38 O8 176.2(8) . . . . ?
C36 C37 C38 O8 -5.5(13) . . . . ?
C41 C37 C38 O9 -5.6(11) . . . . ?
C36 C37 C38 O9 172.6(7) . . . . ?
C38 O9 C39 C40A 170(2) . . . . ?
C38 O9 C39 C40 109.8(15) . . . . ?
C36 C37 C41 C27 2.8(8) . . . . ?
C38 C37 C41 C27 -178.6(7) . . . . ?
C36 C37 C41 O10 -171.9(6) . . . . ?
C38 C37 C41 O10 6.6(12) . . . . ?
C28 C27 C41 C37 -2.7(8) . . . . ?
C26 C27 C41 C37 178.5(6) . . . . ?
C28 C27 C41 O10 172.4(6) . . . . ?
C26 C27 C41 O10 -6.4(10) . . . . ?
C42 O10 C41 C37 -93.9(8) . . . . ?
C42 O10 C41 C27 91.7(8) . . . . ?
C43 O12 C42 O11 -6.8(12) . . . . ?
C43 O12 C42 O10 170.9(6) . . . . ?
C41 O10 C42 O11 1.5(11) . . . . ?
C41 O10 C42 O12 -176.2(5) . . . . ?
C42 O12 C43 C44 147.9(7) . . . . ?
C42 O12 C43 C52 -91.2(8) . . . . ?
O12 C43 C44 C48 172.0(6) . . . . ?
C52 C43 C44 C48 55.6(9) . . . . ?
O12 C43 C44 C45 -62.5(9) . . . . ?
C52 C43 C44 C45 -178.9(7) . . . . ?
C43 C44 C45 C46 166.5(15) . . . . ?
C48 C44 C45 C46 -70.8(18) . . . . ?
C43 C44 C45 C47 -62.7(12) . . . . ?
C48 C44 C45 C47 60.1(12) . . . . ?
C43 C44 C45 C46A 95.1(13) . . . . ?
C48 C44 C45 C46A -142.1(13) . . . . ?
C43 C44 C48 C49 -57.2(10) . . . . ?
C45 C44 C48 C49 177.5(8) . . . . ?
C44 C48 C49 C50 58.2(10) . . . . ?
C48 C49 C50 C52 -53.6(10) . . . . ?
C48 C49 C50 C51 -176.8(7) . . . . ?
O12 C43 C52 C50 -172.5(6) . . . . ?
C44 C43 C52 C50 -55.8(10) . . . . ?
C51 C50 C52 C43 176.5(7) . . . . ?
C49 C50 C52 C43 52.3(10) . . . . ?
